data_2241351
loop_
_publ_author_name
'Basaran, Ismet'
'Rhaman, Md Mhahabubur'
'Powell, Douglas R.'
'Hossain, Md. Alamgir'

_publ_section_title
;
 Crystal structure of
 bis(bis{(<i>E</i>)-[(6-{(<i>E</i>)-[(4-fluorobenzyl)imino]methyl}pyridin-2-yl)methylidene](4-fluorophenyl)amine}nickel(II))
 tetrabromide nonahydrate
;
_journal_issue 12
_journal_name_full 'Acta Crystallographica Section E'
_journal_page_first m226
_journal_page_last m227
_journal_paper_doi 10.1107/S2056989015021519
_journal_volume 71
_journal_year 2015
_chemical_formula_iupac '[Ni (C21 H17 F2 N3)2]2 Br4, 9H2 O'
_chemical_formula_moiety 'C42 H34 F4 N6 Ni, 2(Br -), 4.5(H2 O)'
_chemical_formula_sum 'C42 H43 Br2 F4 N6 Ni O4.5'
_chemical_formula_weight 998.35
_chemical_name_systematic
;Bis(bis{(<i>E</i>)-[(6-{(<i>E</i>)-[(4-fluorobenzyl)imino]methyl}pyridin-2-yl)methylidene](4-fluorophenyl)amine}nickel(II)) tetrabromide
nonahydrate
;
_space_group_crystal_system triclinic
_space_group_IT_number 2
_space_group_name_Hall '-P 1'
_space_group_name_H-M_alt 'P -1'
_symmetry_space_group_name_Hall '-P 1'
_symmetry_space_group_name_H-M 'P -1'
_atom_sites_solution_hydrogens difmap
_atom_sites_solution_primary direct
_atom_sites_solution_secondary difmap
_audit_creation_method SHELXL-2014/7
_cell_angle_alpha 87.377(2)
_cell_angle_beta 86.955(2)
_cell_angle_gamma 72.339(2)
_cell_formula_units_Z 4
_cell_length_a 12.1000(16)
_cell_length_b 12.5686(16)
_cell_length_c 29.149(4)
_cell_measurement_reflns_used 9955
_cell_measurement_temperature 100(2)
_cell_measurement_theta_max 26.83
_cell_measurement_theta_min 2.24
_cell_volume 4216.0(10)
_computing_cell_refinement
;
SAINT (Bruker, 2007)
;
_computing_data_collection
;
APEX2 (Bruker, 2007)
;
_computing_data_reduction
;
SAINT (Bruker, 2007)
;
_computing_molecular_graphics
;
XP in SHELXTL (Sheldrick, 2008)
;
_computing_publication_material
;
SHELXL2014/7 (Sheldrick, 2015)
;
_computing_structure_refinement
;
SHELXL2014/7 (Sheldrick, 2015)
;
_computing_structure_solution
;
SHELXS97 (Sheldrick, 2008)
;
_diffrn_ambient_temperature 100(2)
_diffrn_measured_fraction_theta_full 1.000
_diffrn_measured_fraction_theta_max 0.996
_diffrn_measurement_device_type 'Bruker APEX CCD'
_diffrn_measurement_method '\f and \w scans'
_diffrn_radiation_type MoK\a
_diffrn_radiation_wavelength 0.71073
_diffrn_reflns_av_R_equivalents 0.0577
_diffrn_reflns_limit_h_max 15
_diffrn_reflns_limit_h_min -15
_diffrn_reflns_limit_k_max 16
_diffrn_reflns_limit_k_min -16
_diffrn_reflns_limit_l_max 37
_diffrn_reflns_limit_l_min -37
_diffrn_reflns_number 94344
_diffrn_reflns_theta_full 25.242
_diffrn_reflns_theta_max 27.444
_diffrn_reflns_theta_min 1.400
_exptl_absorpt_coefficient_mu 2.424
_exptl_absorpt_correction_T_max 0.760
_exptl_absorpt_correction_T_min 0.571
_exptl_absorpt_correction_type multi-scan
_exptl_absorpt_process_details
;
(SADABS; Krause <i>et al.</i>,  2015)
;
_exptl_crystal_colour orange
_exptl_crystal_density_diffrn 1.573
_exptl_crystal_description block
_exptl_crystal_F_000 2028
_exptl_crystal_size_max 0.260
_exptl_crystal_size_mid 0.200
_exptl_crystal_size_min 0.120
_refine_diff_density_max 0.837
_refine_diff_density_min -0.774
_refine_ls_extinction_method none
_refine_ls_goodness_of_fit_ref 1.013
_refine_ls_hydrogen_treatment mixed
_refine_ls_matrix_type full
_refine_ls_number_parameters 1126
_refine_ls_number_reflns 19210
_refine_ls_number_restraints 27
_refine_ls_restrained_S_all 1.014
_refine_ls_R_factor_all 0.0598
_refine_ls_R_factor_gt 0.0417
_refine_ls_shift/su_max 0.001
_refine_ls_shift/su_mean 0.000
_refine_ls_structure_factor_coef Fsqd
_refine_ls_weighting_details 'w=1/[\s^2^(Fo^2^)+(0.0500P)^2^+5.0000P] where P=(Fo^2^+2Fc^2^)/3'
_refine_ls_weighting_scheme calc
_refine_ls_wR_factor_gt 0.0970
_refine_ls_wR_factor_ref 0.1055
_reflns_number_gt 15090
_reflns_number_total 19210
_reflns_threshold_expression 'I > 2\s(I)'
_cod_data_source_file fk2092sup1.cif
_cod_data_source_block I
_cod_database_code 2241351
_shelx_space_group_comment
;
The symmetry employed for this shelxl refinement is uniquely defined
by the following loop, which should always be used as a source of
symmetry information in preference to the above space-group names.
They are only intended as comments.
;
_shelx_estimated_absorpt_t_min 0.571
_shelx_estimated_absorpt_t_max 0.760

loop_
_space_group_symop_operation_xyz
'x, y, z'
'-x, -y, -z'

loop_
_atom_site_type_symbol
_atom_site_label
_atom_site_fract_x
_atom_site_fract_y
_atom_site_fract_z
_atom_site_U_iso_or_equiv
_atom_site_adp_type
_atom_site_calc_flag
_atom_site_occupancy
Ni Ni1 0.76325(3) 0.25409(3) 0.36931(2) 0.01149(8) Uani d 1
F F1 0.58023(17) 0.02363(18) 0.19175(7) 0.0338(5) Uani d 1
F F2 0.3691(2) 0.14418(19) 0.51716(9) 0.0509(7) Uani d 1
F F3 0.5998(2) 0.81422(17) 0.36303(9) 0.0558(7) Uani d 1
F F4 1.32720(16) -0.10432(16) 0.40078(6) 0.0279(4) Uani d 1
N N1 0.8897(2) 0.32331(19) 0.37240(8) 0.0138(5) Uani d 1
N N2 0.9073(2) 0.13752(19) 0.33378(8) 0.0137(5) Uani d 1
N N3 0.6810(2) 0.4043(2) 0.40683(8) 0.0160(5) Uani d 1
N N4 0.6434(2) 0.17671(18) 0.36630(8) 0.0123(5) Uani d 1
N N5 0.6780(2) 0.32319(19) 0.30703(8) 0.0138(5) Uani d 1
N N6 0.7917(2) 0.14722(19) 0.42964(8) 0.0137(5) Uani d 1
C C1 0.9936(2) 0.2743(2) 0.35249(9) 0.0141(6) Uani d 1
C C2 1.0856(3) 0.3181(3) 0.35519(10) 0.0204(6) Uani d 1
H H2 1.1588 0.2832 0.3405 0.025 Uiso calc 1
C C3 1.0676(3) 0.4144(3) 0.37988(11) 0.0240(7) Uani d 1
H H3 1.1291 0.4459 0.3825 0.029 Uiso calc 1
C C4 0.9591(3) 0.4647(3) 0.40086(10) 0.0212(7) Uani d 1
H H4 0.9457 0.5303 0.4180 0.025 Uiso calc 1
C C5 0.8714(3) 0.4170(2) 0.39614(9) 0.0161(6) Uani d 1
C C6 0.9988(2) 0.1689(2) 0.33110(9) 0.0156(6) Uani d 1
H H6 1.0679 0.1255 0.3158 0.019 Uiso calc 1
C C7 0.9170(3) 0.0262(2) 0.31722(10) 0.0178(6) Uani d 1
H H71 0.9099 -0.0234 0.3438 0.021 Uiso calc 1
H H72 0.9949 -0.0054 0.3023 0.021 Uiso calc 1
C C8 0.8260(3) 0.0279(2) 0.28343(10) 0.0173(6) Uani d 1
C C9 0.7620(3) -0.0470(2) 0.28993(10) 0.0198(6) Uani d 1
H H9 0.7743 -0.0964 0.3161 0.024 Uiso calc 1
C C10 0.6802(3) -0.0508(3) 0.25858(11) 0.0230(7) Uani d 1
H H10 0.6382 -0.1036 0.2624 0.028 Uiso calc 1
C C11 0.6625(3) 0.0246(3) 0.22210(11) 0.0234(7) Uani d 1
C C12 0.7240(3) 0.1001(3) 0.21409(11) 0.0235(7) Uani d 1
H H12 0.7102 0.1502 0.1881 0.028 Uiso calc 1
C C13 0.8074(3) 0.1005(3) 0.24532(10) 0.0194(6) Uani d 1
H H13 0.8518 0.1509 0.2405 0.023 Uiso calc 1
C C14 0.7500(3) 0.4593(2) 0.41423(10) 0.0171(6) Uani d 1
H H14 0.7245 0.5261 0.4310 0.021 Uiso calc 1
C C15 0.5586(3) 0.4513(3) 0.42221(12) 0.0236(7) Uani d 1
H H151 0.5114 0.4798 0.3950 0.028 Uiso calc 1
H H152 0.5512 0.5154 0.4419 0.028 Uiso calc 1
C C16 0.5110(3) 0.3684(2) 0.44844(10) 0.0178(6) Uani d 1
C C17 0.5573(3) 0.3180(3) 0.48937(11) 0.0273(7) Uani d 1
H H17 0.6217 0.3343 0.5013 0.033 Uiso calc 1
C C18 0.5076(3) 0.2419(3) 0.51324(11) 0.0317(8) Uani d 1
H H18 0.5376 0.2065 0.5414 0.038 Uiso calc 1
C C19 0.4154(3) 0.2208(3) 0.49476(13) 0.0321(8) Uani d 1
C C20 0.3667(3) 0.2698(3) 0.45514(12) 0.0278(7) Uani d 1
H H20 0.3010 0.2544 0.4439 0.033 Uiso calc 1
C C21 0.4167(3) 0.3431(2) 0.43185(11) 0.0212(7) Uani d 1
H H21 0.3856 0.3771 0.4037 0.025 Uiso calc 1
C C22 0.5732(2) 0.1985(2) 0.33093(10) 0.0141(6) Uani d 1
C C23 0.4899(3) 0.1437(2) 0.32709(11) 0.0183(6) Uani d 1
H H23 0.4397 0.1599 0.3020 0.022 Uiso calc 1
C C24 0.4827(3) 0.0647(2) 0.36099(11) 0.0202(6) Uani d 1
H H24 0.4266 0.0262 0.3594 0.024 Uiso calc 1
C C25 0.5571(3) 0.0417(2) 0.39727(10) 0.0177(6) Uani d 1
H H25 0.5531 -0.0130 0.4204 0.021 Uiso calc 1
C C26 0.6372(2) 0.1000(2) 0.39906(10) 0.0150(6) Uani d 1
C C27 0.5976(2) 0.2817(2) 0.29794(10) 0.0150(6) Uani d 1
H H27 0.5551 0.3038 0.2708 0.018 Uiso calc 1
C C28 0.7039(3) 0.4057(2) 0.27429(10) 0.0181(6) Uani d 1
H H281 0.6571 0.4132 0.2468 0.022 Uiso calc 1
H H282 0.7870 0.3799 0.2643 0.022 Uiso calc 1
C C29 0.6768(3) 0.5175(2) 0.29632(10) 0.0167(6) Uani d 1
C C30 0.7634(3) 0.5661(3) 0.30277(12) 0.0264(7) Uani d 1
H H30 0.8406 0.5305 0.2918 0.032 Uiso calc 1
C C31 0.7377(3) 0.6665(3) 0.32519(14) 0.0367(9) Uani d 1
H H31 0.7965 0.7004 0.3296 0.044 Uiso calc 1
C C32 0.6252(4) 0.7157(3) 0.34075(13) 0.0342(9) Uani d 1
C C33 0.5371(3) 0.6716(3) 0.33478(11) 0.0253(7) Uani d 1
H H33 0.4601 0.7085 0.3455 0.030 Uiso calc 1
C C34 0.5638(3) 0.5711(2) 0.31246(10) 0.0183(6) Uani d 1
H H34 0.5042 0.5383 0.3081 0.022 Uiso calc 1
C C35 0.7228(3) 0.0878(2) 0.43438(10) 0.0165(6) Uani d 1
H H35 0.7268 0.0373 0.4599 0.020 Uiso calc 1
C C36 0.8771(2) 0.1368(2) 0.46492(10) 0.0164(6) Uani d 1
H H361 0.8563 0.0967 0.4925 0.020 Uiso calc 1
H H362 0.8755 0.2122 0.4741 0.020 Uiso calc 1
C C37 0.9982(2) 0.0740(2) 0.44699(9) 0.0138(6) Uani d 1
C C38 1.0194(3) -0.0315(2) 0.42838(9) 0.0152(6) Uani d 1
H H38 0.9572 -0.0624 0.4267 0.018 Uiso calc 1
C C39 1.1298(3) -0.0916(2) 0.41240(9) 0.0168(6) Uani d 1
H H39 1.1438 -0.1625 0.3993 0.020 Uiso calc 1
C C40 1.2184(3) -0.0457(3) 0.41611(10) 0.0192(6) Uani d 1
C C41 1.2020(3) 0.0561(3) 0.43528(11) 0.0228(7) Uani d 1
H H41 1.2656 0.0846 0.4380 0.027 Uiso calc 1
C C42 1.0908(3) 0.1167(3) 0.45058(10) 0.0195(6) Uani d 1
H H42 1.0780 0.1877 0.4635 0.023 Uiso calc 1
Ni Ni2 0.77765(3) 0.25297(3) 0.87380(2) 0.01204(8) Uani d 1
F F5 0.4807(2) 0.79732(17) 0.89071(8) 0.0506(7) Uani d 1
F F6 1.3604(2) 0.2490(3) 0.88290(9) 0.0621(8) Uani d 1
F F7 0.73668(15) -0.01445(15) 0.68867(6) 0.0238(4) Uani d 1
F F8 0.6187(2) -0.0641(2) 1.03512(8) 0.0489(6) Uani d 1
N N7 0.7323(2) 0.1156(2) 0.86789(8) 0.0152(5) Uani d 1
N N8 0.6370(2) 0.2721(2) 0.92506(8) 0.0157(5) Uani d 1
N N9 0.8962(2) 0.1667(2) 0.82011(8) 0.0179(5) Uani d 1
N N10 0.8291(2) 0.3870(2) 0.87726(8) 0.0145(5) Uani d 1
N N11 0.9127(2) 0.2000(2) 0.92119(8) 0.0153(5) Uani d 1
N N12 0.6656(2) 0.3705(2) 0.82711(8) 0.0148(5) Uani d 1
C C43 0.6403(3) 0.1026(2) 0.89251(10) 0.0169(6) Uani d 1
C C44 0.6034(3) 0.0096(3) 0.88746(11) 0.0242(7) Uani d 1
H H44 0.5364 0.0018 0.9040 0.029 Uiso calc 1
C C45 0.6672(3) -0.0719(3) 0.85746(12) 0.0296(8) Uani d 1
H H45 0.6438 -0.1365 0.8536 0.036 Uiso calc 1
C C46 0.7639(3) -0.0596(3) 0.83341(12) 0.0278(7) Uani d 1
H H46 0.8094 -0.1161 0.8137 0.033 Uiso calc 1
C C47 0.7929(3) 0.0383(2) 0.83883(10) 0.0189(6) Uani d 1
C C48 0.5905(3) 0.1932(2) 0.92464(10) 0.0177(6) Uani d 1
H H48 0.5258 0.1932 0.9445 0.021 Uiso calc 1
C C49 0.5970(3) 0.3555(2) 0.96102(10) 0.0216(7) Uani d 1
H H491 0.6590 0.3444 0.9832 0.026 Uiso calc 1
H H492 0.5282 0.3439 0.9779 0.026 Uiso calc 1
C C50 0.5660(3) 0.4734(2) 0.94172(10) 0.0166(6) Uani d 1
C C51 0.4689(3) 0.5170(3) 0.91533(11) 0.0243(7) Uani d 1
H H51 0.4218 0.4715 0.9092 0.029 Uiso calc 1
C C52 0.4401(3) 0.6260(3) 0.89788(12) 0.0319(8) Uani d 1
H H52 0.3744 0.6558 0.8796 0.038 Uiso calc 1
C C53 0.5096(3) 0.6896(3) 0.90792(12) 0.0317(8) Uani d 1
C C54 0.6044(3) 0.6514(3) 0.93415(13) 0.0308(8) Uani d 1
H H54 0.6498 0.6982 0.9407 0.037 Uiso calc 1
C C55 0.6325(3) 0.5421(3) 0.95092(11) 0.0240(7) Uani d 1
H H55 0.6987 0.5135 0.9691 0.029 Uiso calc 1
C C56 0.8857(3) 0.0708(3) 0.81292(10) 0.0208(7) Uani d 1
H H56 0.9362 0.0222 0.7916 0.025 Uiso calc 1
C C57 0.9801(3) 0.2055(3) 0.79100(10) 0.0240(7) Uani d 1
H H571 0.9394 0.2783 0.7762 0.029 Uiso calc 1
H H572 1.0122 0.1515 0.7664 0.029 Uiso calc 1
C C58 1.0792(3) 0.2184(3) 0.81762(11) 0.0253(7) Uani d 1
C C59 1.1418(3) 0.1330(3) 0.84669(11) 0.0301(8) Uani d 1
H H59 1.1198 0.0667 0.8511 0.036 Uiso calc 1
C C60 1.2355(3) 0.1433(4) 0.86923(12) 0.0381(9) Uani d 1
H H60 1.2777 0.0854 0.8894 0.046 Uiso calc 1
C C61 1.2655(3) 0.2390(4) 0.86174(13) 0.0415(10) Uani d 1
C C62 1.2077(3) 0.3257(4) 0.83371(14) 0.0426(10) Uani d 1
H H62 1.2314 0.3910 0.8294 0.051 Uiso calc 1
C C63 1.1116(3) 0.3148(3) 0.81146(12) 0.0342(8) Uani d 1
H H63 1.0686 0.3740 0.7921 0.041 Uiso calc 1
C C64 0.9163(3) 0.3837(3) 0.90442(9) 0.0166(6) Uani d 1
C C65 0.9589(3) 0.4741(3) 0.90627(10) 0.0224(7) Uani d 1
H H65 1.0196 0.4721 0.9259 0.027 Uiso calc 1
C C66 0.9101(3) 0.5674(3) 0.87855(11) 0.0266(7) Uani d 1
H H66 0.9381 0.6303 0.8791 0.032 Uiso calc 1
C C67 0.8210(3) 0.5703(3) 0.85002(10) 0.0234(7) Uani d 1
H H67 0.7880 0.6339 0.8308 0.028 Uiso calc 1
C C68 0.7815(3) 0.4771(2) 0.85045(9) 0.0168(6) Uani d 1
C C69 0.6881(3) 0.4634(2) 0.82323(10) 0.0172(6) Uani d 1
H H69 0.6457 0.5220 0.8034 0.021 Uiso calc 1
C C70 0.5697(3) 0.3566(2) 0.80145(10) 0.0179(6) Uani d 1
H H701 0.5356 0.4249 0.7824 0.022 Uiso calc 1
H H702 0.5083 0.3456 0.8233 0.022 Uiso calc 1
C C71 0.6133(3) 0.2571(2) 0.77086(10) 0.0162(6) Uani d 1
C C72 0.5662(3) 0.1685(3) 0.77556(10) 0.0189(6) Uani d 1
H H721 0.5052 0.1712 0.7978 0.023 Uiso calc 1
C C73 0.6080(3) 0.0763(3) 0.74791(10) 0.0194(6) Uani d 1
H H73 0.5772 0.0152 0.7512 0.023 Uiso calc 1
C C74 0.6948(3) 0.0763(2) 0.71574(10) 0.0173(6) Uani d 1
C C75 0.7429(3) 0.1627(3) 0.70934(10) 0.0177(6) Uani d 1
H H75 0.8029 0.1599 0.6866 0.021 Uiso calc 1
C C76 0.7001(3) 0.2542(3) 0.73748(10) 0.0171(6) Uani d 1
H H76 0.7308 0.3153 0.7337 0.021 Uiso calc 1
C C77 0.9603(3) 0.2750(3) 0.92889(10) 0.0174(6) Uani d 1
H H77 1.0215 0.2612 0.9496 0.021 Uiso calc 1
C C78 0.9627(3) 0.0873(2) 0.94129(10) 0.0196(6) Uani d 1
H H781 1.0236 0.0882 0.9625 0.024 Uiso calc 1
H H782 0.9996 0.0353 0.9165 0.024 Uiso calc 1
C C79 0.8714(3) 0.0458(2) 0.96719(10) 0.0181(6) Uani d 1
C C80 0.8033(3) 0.1073(3) 1.00239(11) 0.0230(7) Uani d 1
H H80 0.8154 0.1750 1.0107 0.028 Uiso calc 1
C C81 0.7179(3) 0.0710(3) 1.02553(12) 0.0288(8) Uani d 1
H H81 0.6698 0.1135 1.0492 0.035 Uiso calc 1
C C82 0.7048(3) -0.0294(3) 1.01308(12) 0.0316(8) Uani d 1
C C83 0.7727(3) -0.0940(3) 0.98003(12) 0.0315(8) Uani d 1
H H83 0.7628 -0.1635 0.9731 0.038 Uiso calc 1
C C84 0.8569(3) -0.0558(3) 0.95670(11) 0.0251(7) Uani d 1
H H84 0.9050 -0.0994 0.9333 0.030 Uiso calc 1
Br Br1 0.32248(3) 0.43862(2) 0.30040(2) 0.02087(7) Uani d 1
Br Br2 0.16973(3) 0.57593(3) 0.47672(2) 0.02491(8) Uani d 1
Br Br3 0.01026(3) 0.28738(3) 0.22480(2) 0.02845(8) Uani d 1
Br Br4 0.87440(3) 0.36772(3) 0.04185(2) 0.02785(8) Uani d 1
O O1 0.8522(2) 0.6364(2) -0.00019(9) 0.0345(6) Uani d 1
H H111 0.923(2) 0.625(3) -0.0133(13) 0.041 Uiso d 1
H H112 0.848(3) 0.571(2) 0.0100(13) 0.041 Uiso d 1
O O2 0.2986(2) 0.2342(2) 0.23730(9) 0.0330(6) Uani d 1
H H211 0.2223(17) 0.244(3) 0.2383(13) 0.040 Uiso d 1
H H212 0.303(3) 0.289(3) 0.2538(12) 0.040 Uiso d 1
O O3 0.2289(2) 0.6485(2) 0.37117(8) 0.0335(6) Uani d 1
H H311 0.220(3) 0.619(3) 0.3994(7) 0.040 Uiso d 1
H H312 0.265(3) 0.586(2) 0.3565(11) 0.040 Uiso d 1
O O4 0.0575(3) 0.5247(3) 0.26652(10) 0.0474(7) Uani d 1
H H411 0.038(4) 0.595(2) 0.2806(14) 0.057 Uiso d 1
H H412 0.133(2) 0.499(3) 0.2770(15) 0.057 Uiso d 1
O O5 0.0106(3) 0.7161(3) 0.33174(11) 0.0504(8) Uani d 1
H H511 0.082(2) 0.698(4) 0.3419(15) 0.060 Uiso d 1
H H512 -0.026(3) 0.769(3) 0.3519(13) 0.060 Uiso d 1
O O6 0.8831(2) 0.6656(2) 0.48592(9) 0.0317(6) Uani d 1
H H611 0.860(3) 0.613(3) 0.4990(13) 0.038 Uiso d 1
H H612 0.9584(16) 0.644(3) 0.4858(13) 0.038 Uiso d 1
O O7 0.8465(2) 0.8179(2) 0.40539(10) 0.0372(6) Uani d 1
H H711 0.850(3) 0.773(3) 0.4306(10) 0.045 Uiso d 1
H H712 0.778(2) 0.814(3) 0.3994(13) 0.045 Uiso d 1
O O8 0.9354(3) 0.1547(3) 0.13081(12) 0.0658(10) Uani d 1
H H811 0.893(4) 0.221(3) 0.1447(15) 0.079 Uiso d 1
H H812 0.908(4) 0.194(4) 0.1034(10) 0.079 Uiso d 1
O O9 0.7736(3) 0.4144(4) 0.15719(13) 0.0771(11) Uani d 1
H H911 0.843(3) 0.379(5) 0.1739(15) 0.092 Uiso d 1
H H912 0.809(4) 0.396(5) 0.1269(9) 0.092 Uiso d 1

loop_
_atom_site_aniso_label
_atom_site_aniso_U_11
_atom_site_aniso_U_22
_atom_site_aniso_U_33
_atom_site_aniso_U_12
_atom_site_aniso_U_13
_atom_site_aniso_U_23
Ni1 0.01170(18) 0.00862(17) 0.01394(17) -0.00256(14) -0.00089(13) -0.00129(13)
F1 0.0307(11) 0.0424(13) 0.0317(11) -0.0136(10) -0.0155(9) -0.0017(9)
F2 0.0433(14) 0.0392(13) 0.0659(16) -0.0118(11) 0.0065(12) 0.0281(12)
F3 0.0698(17) 0.0147(11) 0.0826(18) -0.0059(11) -0.0303(14) -0.0155(11)
F4 0.0182(9) 0.0332(11) 0.0268(10) -0.0003(8) 0.0022(8) 0.0007(8)
N1 0.0159(12) 0.0123(12) 0.0131(11) -0.0044(10) -0.0006(9) 0.0007(9)
N2 0.0167(12) 0.0106(12) 0.0119(11) -0.0005(10) -0.0024(9) -0.0021(9)
N3 0.0165(12) 0.0129(12) 0.0176(12) -0.0037(10) 0.0039(10) -0.0005(10)
N4 0.0123(12) 0.0072(11) 0.0153(11) 0.0003(9) -0.0001(9) -0.0022(9)
N5 0.0134(12) 0.0082(11) 0.0174(12) 0.0002(9) -0.0007(9) 0.0001(9)
N6 0.0155(12) 0.0103(11) 0.0127(11) 0.0002(10) -0.0017(9) -0.0022(9)
C1 0.0150(14) 0.0158(14) 0.0113(13) -0.0044(12) -0.0014(11) 0.0012(11)
C2 0.0153(15) 0.0273(17) 0.0203(15) -0.0093(13) -0.0007(12) 0.0031(13)
C3 0.0258(17) 0.0297(18) 0.0240(16) -0.0198(15) -0.0032(13) 0.0020(13)
C4 0.0311(18) 0.0187(16) 0.0185(15) -0.0141(14) -0.0031(13) -0.0020(12)
C5 0.0224(16) 0.0141(14) 0.0141(13) -0.0087(12) -0.0028(11) 0.0011(11)
C6 0.0127(14) 0.0183(15) 0.0131(13) -0.0008(12) 0.0001(11) -0.0009(11)
C7 0.0170(15) 0.0112(14) 0.0235(15) -0.0006(12) -0.0035(12) -0.0045(12)
C8 0.0181(15) 0.0122(14) 0.0187(14) 0.0009(12) -0.0018(12) -0.0073(11)
C9 0.0206(16) 0.0150(15) 0.0216(15) -0.0020(12) 0.0005(12) -0.0033(12)
C10 0.0230(17) 0.0188(16) 0.0283(17) -0.0073(13) -0.0011(13) -0.0060(13)
C11 0.0217(17) 0.0265(17) 0.0222(16) -0.0056(14) -0.0059(13) -0.0088(13)
C12 0.0284(18) 0.0209(16) 0.0187(15) -0.0029(14) -0.0037(13) -0.0008(12)
C13 0.0218(16) 0.0161(15) 0.0199(15) -0.0044(13) -0.0007(12) -0.0055(12)
C14 0.0248(16) 0.0099(14) 0.0159(14) -0.0045(12) 0.0031(12) -0.0022(11)
C15 0.0173(16) 0.0132(15) 0.0367(18) -0.0009(12) 0.0081(13) 0.0005(13)
C16 0.0192(15) 0.0117(14) 0.0185(14) -0.0001(12) 0.0078(12) -0.0015(11)
C17 0.0246(17) 0.0287(18) 0.0219(16) 0.0018(14) 0.0018(13) -0.0033(14)
C18 0.036(2) 0.0286(19) 0.0198(16) 0.0048(16) -0.0014(14) 0.0073(14)
C19 0.0271(19) 0.0267(19) 0.038(2) -0.0040(15) 0.0097(15) 0.0078(15)
C20 0.0218(17) 0.0196(17) 0.040(2) -0.0043(14) 0.0019(15) -0.0006(14)
C21 0.0226(16) 0.0136(15) 0.0244(16) -0.0015(13) 0.0033(13) -0.0009(12)
C22 0.0127(14) 0.0096(13) 0.0176(14) 0.0004(11) -0.0014(11) -0.0023(11)
C23 0.0148(15) 0.0140(15) 0.0253(16) -0.0021(12) -0.0043(12) -0.0048(12)
C24 0.0164(15) 0.0137(15) 0.0316(17) -0.0059(12) 0.0002(13) -0.0033(12)
C25 0.0186(15) 0.0125(14) 0.0211(15) -0.0038(12) 0.0025(12) -0.0008(11)
C26 0.0130(14) 0.0119(14) 0.0174(14) 0.0001(11) 0.0036(11) -0.0032(11)
C27 0.0129(14) 0.0124(14) 0.0164(14) 0.0016(11) -0.0013(11) -0.0016(11)
C28 0.0209(16) 0.0157(15) 0.0167(14) -0.0048(12) 0.0003(12) 0.0039(11)
C29 0.0210(15) 0.0105(14) 0.0188(14) -0.0051(12) -0.0048(12) 0.0054(11)
C30 0.0209(17) 0.0217(17) 0.0383(19) -0.0092(14) -0.0071(14) 0.0092(14)
C31 0.042(2) 0.0210(18) 0.056(2) -0.0219(17) -0.0220(19) 0.0104(17)
C32 0.048(2) 0.0114(16) 0.042(2) -0.0040(16) -0.0206(18) -0.0002(14)
C33 0.0315(19) 0.0120(15) 0.0283(17) 0.0008(13) -0.0112(14) 0.0008(13)
C34 0.0208(16) 0.0129(14) 0.0221(15) -0.0057(12) -0.0081(12) 0.0045(12)
C35 0.0186(15) 0.0130(14) 0.0163(14) -0.0031(12) 0.0038(11) -0.0003(11)
C36 0.0176(15) 0.0143(14) 0.0145(14) -0.0001(12) -0.0026(11) -0.0020(11)
C37 0.0164(14) 0.0140(14) 0.0101(12) -0.0028(12) -0.0042(11) 0.0018(10)
C38 0.0179(15) 0.0128(14) 0.0158(13) -0.0057(12) -0.0040(11) 0.0013(11)
C39 0.0211(15) 0.0138(14) 0.0138(13) -0.0026(12) -0.0015(11) 0.0000(11)
C40 0.0172(15) 0.0222(16) 0.0148(14) -0.0018(13) 0.0010(11) 0.0037(12)
C41 0.0211(16) 0.0272(17) 0.0245(16) -0.0139(14) -0.0046(13) 0.0037(13)
C42 0.0234(16) 0.0152(15) 0.0211(15) -0.0073(13) -0.0033(12) 0.0000(12)
Ni2 0.01326(18) 0.01057(17) 0.01248(17) -0.00355(14) -0.00116(13) -0.00184(13)
F5 0.0703(17) 0.0144(10) 0.0599(15) -0.0068(11) 0.0186(13) 0.0064(10)
F6 0.0318(13) 0.113(2) 0.0501(15) -0.0329(15) -0.0135(11) 0.0024(15)
F7 0.0231(10) 0.0191(9) 0.0266(10) -0.0016(8) -0.0026(8) -0.0071(7)
F8 0.0427(14) 0.0562(15) 0.0556(15) -0.0294(12) -0.0054(11) 0.0227(12)
N7 0.0141(12) 0.0123(12) 0.0183(12) -0.0018(10) -0.0053(10) -0.0020(9)
N8 0.0166(12) 0.0126(12) 0.0154(12) -0.0008(10) -0.0015(10) 0.0001(9)
N9 0.0142(12) 0.0225(14) 0.0146(12) -0.0017(11) -0.0017(10) -0.0032(10)
N10 0.0178(13) 0.0165(12) 0.0101(11) -0.0068(10) 0.0024(9) -0.0023(9)
N11 0.0143(12) 0.0162(13) 0.0148(12) -0.0034(10) -0.0009(9) -0.0016(9)
N12 0.0168(13) 0.0139(12) 0.0123(11) -0.0022(10) 0.0001(9) -0.0031(9)
C43 0.0166(15) 0.0129(14) 0.0218(15) -0.0046(12) -0.0073(12) 0.0021(11)
C44 0.0253(17) 0.0190(16) 0.0309(17) -0.0101(14) -0.0088(14) 0.0048(13)
C45 0.037(2) 0.0155(16) 0.040(2) -0.0112(15) -0.0162(16) -0.0007(14)
C46 0.0306(19) 0.0171(16) 0.0339(18) -0.0017(14) -0.0125(15) -0.0081(14)
C47 0.0191(15) 0.0132(14) 0.0215(15) 0.0012(12) -0.0078(12) -0.0047(12)
C48 0.0153(15) 0.0179(15) 0.0196(15) -0.0051(12) -0.0013(12) 0.0050(12)
C49 0.0274(17) 0.0157(15) 0.0173(15) -0.0001(13) 0.0019(13) -0.0029(12)
C50 0.0178(15) 0.0146(14) 0.0158(14) -0.0028(12) 0.0043(11) -0.0040(11)
C51 0.0260(17) 0.0186(16) 0.0302(17) -0.0087(14) -0.0063(14) -0.0015(13)
C52 0.033(2) 0.0245(18) 0.0323(19) 0.0010(15) -0.0064(15) 0.0031(15)
C53 0.044(2) 0.0145(16) 0.0324(19) -0.0056(15) 0.0144(16) 0.0002(14)
C54 0.0315(19) 0.0246(18) 0.041(2) -0.0162(16) 0.0143(16) -0.0119(15)
C55 0.0178(16) 0.0279(18) 0.0256(16) -0.0051(14) 0.0042(13) -0.0110(14)
C56 0.0169(15) 0.0221(16) 0.0187(15) 0.0034(13) -0.0047(12) -0.0103(12)
C57 0.0216(16) 0.0331(19) 0.0155(14) -0.0058(14) 0.0030(12) -0.0029(13)
C58 0.0190(16) 0.037(2) 0.0186(15) -0.0063(15) 0.0056(12) -0.0068(14)
C59 0.0209(17) 0.041(2) 0.0236(17) -0.0030(15) 0.0039(13) -0.0025(15)
C60 0.0192(18) 0.063(3) 0.0251(18) -0.0037(18) -0.0006(14) 0.0057(18)
C61 0.0206(18) 0.075(3) 0.0293(19) -0.014(2) -0.0049(15) -0.0025(19)
C62 0.029(2) 0.057(3) 0.048(2) -0.022(2) 0.0016(18) -0.001(2)
C63 0.0255(19) 0.043(2) 0.0321(19) -0.0086(17) -0.0002(15) 0.0046(16)
C64 0.0181(15) 0.0224(16) 0.0120(13) -0.0100(13) 0.0025(11) -0.0040(11)
C65 0.0266(17) 0.0274(17) 0.0193(15) -0.0175(14) 0.0018(13) -0.0042(13)
C66 0.039(2) 0.0232(17) 0.0261(17) -0.0221(16) 0.0051(15) -0.0023(13)
C67 0.0351(19) 0.0207(16) 0.0173(15) -0.0134(14) 0.0036(13) 0.0003(12)
C68 0.0239(16) 0.0171(15) 0.0106(13) -0.0083(13) 0.0038(11) -0.0013(11)
C69 0.0196(15) 0.0150(15) 0.0135(13) -0.0005(12) 0.0008(11) 0.0004(11)
C70 0.0174(15) 0.0176(15) 0.0168(14) -0.0013(12) -0.0052(12) -0.0026(11)
C71 0.0160(14) 0.0174(15) 0.0142(13) -0.0030(12) -0.0063(11) 0.0012(11)
C72 0.0171(15) 0.0241(16) 0.0167(14) -0.0077(13) -0.0005(12) -0.0019(12)
C73 0.0207(16) 0.0199(16) 0.0206(15) -0.0096(13) -0.0053(12) -0.0003(12)
C74 0.0169(15) 0.0150(14) 0.0175(14) 0.0003(12) -0.0063(11) -0.0038(11)
C75 0.0164(15) 0.0215(16) 0.0144(14) -0.0045(12) -0.0016(11) 0.0005(12)
C76 0.0184(15) 0.0182(15) 0.0154(14) -0.0062(12) -0.0055(11) 0.0040(11)
C77 0.0153(15) 0.0236(16) 0.0135(13) -0.0060(13) -0.0002(11) -0.0034(12)
C78 0.0174(15) 0.0161(15) 0.0215(15) 0.0010(12) -0.0049(12) 0.0020(12)
C79 0.0188(15) 0.0134(14) 0.0196(15) -0.0008(12) -0.0064(12) 0.0036(11)
C80 0.0282(18) 0.0151(15) 0.0242(16) -0.0040(13) -0.0067(13) 0.0043(12)
C81 0.0280(18) 0.0241(18) 0.0284(18) -0.0008(15) 0.0023(14) 0.0072(14)
C82 0.0291(19) 0.035(2) 0.0340(19) -0.0171(16) -0.0071(15) 0.0160(16)
C83 0.044(2) 0.0218(18) 0.0353(19) -0.0183(16) -0.0173(17) 0.0092(15)
C84 0.0327(19) 0.0170(16) 0.0243(16) -0.0042(14) -0.0109(14) 0.0017(13)
Br1 0.01836(15) 0.01624(15) 0.02801(16) -0.00542(12) 0.00252(12) -0.00338(12)
Br2 0.03089(18) 0.02165(17) 0.02241(16) -0.00779(14) -0.00133(13) -0.00384(12)
Br3 0.02149(17) 0.03430(19) 0.02683(17) -0.00630(14) 0.00480(13) 0.00590(14)
Br4 0.02946(18) 0.02484(17) 0.03397(18) -0.01384(14) -0.00543(14) -0.00575(14)
O1 0.0340(15) 0.0261(13) 0.0441(15) -0.0103(12) -0.0014(12) 0.0001(11)
O2 0.0323(14) 0.0226(13) 0.0427(15) -0.0036(11) -0.0120(12) -0.0086(11)
O3 0.0502(17) 0.0197(12) 0.0278(13) -0.0075(12) 0.0080(12) -0.0044(10)
O4 0.0369(16) 0.0457(18) 0.0515(18) 0.0006(14) -0.0119(14) 0.0031(14)
O5 0.0388(17) 0.054(2) 0.0511(19) -0.0050(15) 0.0007(14) 0.0132(15)
O6 0.0307(14) 0.0213(13) 0.0418(15) -0.0063(11) 0.0031(12) -0.0035(11)
O7 0.0322(15) 0.0289(14) 0.0532(17) -0.0109(12) -0.0159(13) -0.0025(12)
O8 0.088(3) 0.065(2) 0.0453(19) -0.026(2) 0.0054(18) 0.0024(16)
O9 0.070(3) 0.100(3) 0.059(2) -0.022(2) -0.0060(19) -0.002(2)

loop_
_atom_type_symbol
_atom_type_description
_atom_type_scat_dispersion_real
_atom_type_scat_dispersion_imag
_atom_type_scat_source
C C 0.0033 0.0016 'International Tables Vol C Tables 4.2.6.8 and 6.1.1.4'
H H 0.0000 0.0000 'International Tables Vol C Tables 4.2.6.8 and 6.1.1.4'
N N 0.0061 0.0033 'International Tables Vol C Tables 4.2.6.8 and 6.1.1.4'
F F 0.0171 0.0103 'International Tables Vol C Tables 4.2.6.8 and 6.1.1.4'
Ni Ni 0.3393 1.1124 'International Tables Vol C Tables 4.2.6.8 and 6.1.1.4'
Br Br -0.2901 2.4595 'International Tables Vol C Tables 4.2.6.8 and 6.1.1.4'
O O 0.0106 0.0060 'International Tables Vol C Tables 4.2.6.8 and 6.1.1.4'

loop_
_geom_angle_atom_site_label_1
_geom_angle_atom_site_label_2
_geom_angle_atom_site_label_3
_geom_angle
N4 Ni1 N1 176.85(10)
N4 Ni1 N6 77.31(9)
N1 Ni1 N6 100.97(9)
N4 Ni1 N5 77.05(9)
N1 Ni1 N5 104.62(9)
N6 Ni1 N5 154.36(9)
N4 Ni1 N2 100.20(9)
N1 Ni1 N2 77.09(9)
N6 Ni1 N2 90.34(9)
N5 Ni1 N2 93.75(9)
N4 Ni1 N3 105.70(9)
N1 Ni1 N3 76.99(9)
N6 Ni1 N3 94.22(9)
N5 Ni1 N3 93.06(9)
N2 Ni1 N3 154.08(9)
C1 N1 C5 120.5(2)
C1 N1 Ni1 119.77(19)
C5 N1 Ni1 119.69(19)
C6 N2 C7 117.6(2)
C6 N2 Ni1 112.71(19)
C7 N2 Ni1 129.34(19)
C14 N3 C15 117.8(3)
C14 N3 Ni1 112.9(2)
C15 N3 Ni1 129.1(2)
C22 N4 C26 121.1(2)
C22 N4 Ni1 119.76(19)
C26 N4 Ni1 119.12(19)
C27 N5 C28 118.4(2)
C27 N5 Ni1 113.13(19)
C28 N5 Ni1 128.45(19)
C35 N6 C36 118.6(2)
C35 N6 Ni1 113.24(19)
C36 N6 Ni1 128.19(18)
N1 C1 C2 121.5(3)
N1 C1 C6 112.4(2)
C2 C1 C6 126.0(3)
C1 C2 C3 118.4(3)
C1 C2 H2 120.8
C3 C2 H2 120.8
C2 C3 C4 119.8(3)
C2 C3 H3 120.1
C4 C3 H3 120.1
C5 C4 C3 118.5(3)
C5 C4 H4 120.8
C3 C4 H4 120.8
N1 C5 C4 121.4(3)
N1 C5 C14 111.8(2)
C4 C5 C14 126.8(3)
N2 C6 C1 118.0(3)
N2 C6 H6 121.0
C1 C6 H6 121.0
N2 C7 C8 113.1(2)
N2 C7 H71 109.0
C8 C7 H71 109.0
N2 C7 H72 109.0
C8 C7 H72 109.0
H71 C7 H72 107.8
C13 C8 C9 119.4(3)
C13 C8 C7 121.3(3)
C9 C8 C7 119.3(3)
C8 C9 C10 121.0(3)
C8 C9 H9 119.5
C10 C9 H9 119.5
C11 C10 C9 117.6(3)
C11 C10 H10 121.2
C9 C10 H10 121.2
F1 C11 C10 118.1(3)
F1 C11 C12 118.4(3)
C10 C11 C12 123.5(3)
C11 C12 C13 117.8(3)
C11 C12 H12 121.1
C13 C12 H12 121.1
C8 C13 C12 120.7(3)
C8 C13 H13 119.7
C12 C13 H13 119.7
N3 C14 C5 118.4(3)
N3 C14 H14 120.8
C5 C14 H14 120.8
N3 C15 C16 113.2(2)
N3 C15 H151 108.9
C16 C15 H151 108.9
N3 C15 H152 108.9
C16 C15 H152 108.9
H151 C15 H152 107.7
C17 C16 C21 119.2(3)
C17 C16 C15 121.7(3)
C21 C16 C15 119.2(3)
C16 C17 C18 119.4(3)
C16 C17 H17 120.3
C18 C17 H17 120.3
C19 C18 C17 118.2(3)
C19 C18 H18 120.9
C17 C18 H18 120.9
C20 C19 C18 124.1(3)
C20 C19 F2 117.6(3)
C18 C19 F2 118.3(3)
C19 C20 C21 117.2(3)
C19 C20 H20 121.4
C21 C20 H20 121.4
C20 C21 C16 122.0(3)
C20 C21 H21 119.0
C16 C21 H21 119.0
N4 C22 C23 121.3(3)
N4 C22 C27 112.3(2)
C23 C22 C27 126.4(3)
C24 C23 C22 117.9(3)
C24 C23 H23 121.1
C22 C23 H23 121.1
C23 C24 C25 120.3(3)
C23 C24 H24 119.8
C25 C24 H24 119.8
C26 C25 C24 118.6(3)
C26 C25 H25 120.7
C24 C25 H25 120.7
N4 C26 C25 120.7(3)
N4 C26 C35 112.4(2)
C25 C26 C35 126.8(3)
N5 C27 C22 117.8(3)
N5 C27 H27 121.1
C22 C27 H27 121.1
N5 C28 C29 110.3(2)
N5 C28 H281 109.6
C29 C28 H281 109.6
N5 C28 H282 109.6
C29 C28 H282 109.6
H281 C28 H282 108.1
C30 C29 C34 119.1(3)
C30 C29 C28 121.2(3)
C34 C29 C28 119.7(3)
C29 C30 C31 120.4(3)
C29 C30 H30 119.8
C31 C30 H30 119.8
C32 C31 C30 118.4(3)
C32 C31 H31 120.8
C30 C31 H31 120.8
C33 C32 F3 118.1(3)
C33 C32 C31 123.3(3)
F3 C32 C31 118.6(3)
C32 C33 C34 117.8(3)
C32 C33 H33 121.1
C34 C33 H33 121.1
C33 C34 C29 121.1(3)
C33 C34 H34 119.5
C29 C34 H34 119.5
N6 C35 C26 117.9(3)
N6 C35 H35 121.1
C26 C35 H35 121.1
N6 C36 C37 110.8(2)
N6 C36 H361 109.5
C37 C36 H361 109.5
N6 C36 H362 109.5
C37 C36 H362 109.5
H361 C36 H362 108.1
C42 C37 C38 118.8(3)
C42 C37 C36 121.2(3)
C38 C37 C36 119.9(3)
C39 C38 C37 121.1(3)
C39 C38 H38 119.5
C37 C38 H38 119.5
C40 C39 C38 118.1(3)
C40 C39 H39 120.9
C38 C39 H39 120.9
F4 C40 C39 118.6(3)
F4 C40 C41 118.7(3)
C39 C40 C41 122.7(3)
C40 C41 C42 118.9(3)
C40 C41 H41 120.6
C42 C41 H41 120.6
C41 C42 C37 120.3(3)
C41 C42 H42 119.8
C37 C42 H42 119.8
N10 Ni2 N7 177.10(10)
N10 Ni2 N11 77.58(10)
N7 Ni2 N11 102.20(9)
N10 Ni2 N9 99.90(10)
N7 Ni2 N9 77.20(10)
N11 Ni2 N9 89.68(9)
N10 Ni2 N12 77.22(10)
N7 Ni2 N12 102.95(9)
N11 Ni2 N12 154.80(9)
N9 Ni2 N12 94.39(9)
N10 Ni2 N8 105.89(9)
N7 Ni2 N8 77.01(10)
N11 Ni2 N8 95.48(9)
N9 Ni2 N8 154.21(10)
N12 Ni2 N8 91.60(9)
C47 N7 C43 121.1(3)
C47 N7 Ni2 119.3(2)
C43 N7 Ni2 119.7(2)
C48 N8 C49 118.3(3)
C48 N8 Ni2 112.4(2)
C49 N8 Ni2 129.1(2)
C56 N9 C57 118.4(3)
C56 N9 Ni2 112.6(2)
C57 N9 Ni2 128.9(2)
C68 N10 C64 121.1(3)
C68 N10 Ni2 119.6(2)
C64 N10 Ni2 119.2(2)
C77 N11 C78 118.5(3)
C77 N11 Ni2 113.6(2)
C78 N11 Ni2 127.60(19)
C69 N12 C70 118.7(2)
C69 N12 Ni2 112.6(2)
C70 N12 Ni2 128.62(18)
N7 C43 C44 120.9(3)
N7 C43 C48 112.5(2)
C44 C43 C48 126.6(3)
C43 C44 C45 118.2(3)
C43 C44 H44 120.9
C45 C44 H44 120.9
C46 C45 C44 120.5(3)
C46 C45 H45 119.7
C44 C45 H45 119.7
C45 C46 C47 118.0(3)
C45 C46 H46 121.0
C47 C46 H46 121.0
N7 C47 C46 121.3(3)
N7 C47 C56 112.9(3)
C46 C47 C56 125.7(3)
N8 C48 C43 118.1(3)
N8 C48 H48 121.0
C43 C48 H48 121.0
N8 C49 C50 112.4(2)
N8 C49 H491 109.1
C50 C49 H491 109.1
N8 C49 H492 109.1
C50 C49 H492 109.1
H491 C49 H492 107.8
C55 C50 C51 118.6(3)
C55 C50 C49 120.4(3)
C51 C50 C49 121.0(3)
C52 C51 C50 120.9(3)
C52 C51 H51 119.6
C50 C51 H51 119.6
C53 C52 C51 117.8(3)
C53 C52 H52 121.1
C51 C52 H52 121.1
C54 C53 F5 118.8(3)
C54 C53 C52 123.5(3)
F5 C53 C52 117.7(3)
C53 C54 C55 117.9(3)
C53 C54 H54 121.0
C55 C54 H54 121.0
C54 C55 C50 121.3(3)
C54 C55 H55 119.3
C50 C55 H55 119.3
N9 C56 C47 117.7(3)
N9 C56 H56 121.1
C47 C56 H56 121.1
N9 C57 C58 112.8(2)
N9 C57 H571 109.0
C58 C57 H571 109.0
N9 C57 H572 109.0
C58 C57 H572 109.0
H571 C57 H572 107.8
C63 C58 C59 119.2(3)
C63 C58 C57 119.5(3)
C59 C58 C57 121.2(3)
C60 C59 C58 120.9(4)
C60 C59 H59 119.6
C58 C59 H59 119.6
C61 C60 C59 118.1(4)
C61 C60 H60 121.0
C59 C60 H60 121.0
C60 C61 C62 123.9(4)
C60 C61 F6 118.7(4)
C62 C61 F6 117.5(4)
C61 C62 C63 117.5(4)
C61 C62 H62 121.2
C63 C62 H62 121.2
C58 C63 C62 120.5(4)
C58 C63 H63 119.8
C62 C63 H63 119.8
N10 C64 C65 121.1(3)
N10 C64 C77 112.3(3)
C65 C64 C77 126.5(3)
C66 C65 C64 118.0(3)
C66 C65 H65 121.0
C64 C65 H65 121.0
C65 C66 C67 120.8(3)
C65 C66 H66 119.6
C67 C66 H66 119.6
C66 C67 C68 118.0(3)
C66 C67 H67 121.0
C68 C67 H67 121.0
N10 C68 C67 120.9(3)
N10 C68 C69 112.5(2)
C67 C68 C69 126.6(3)
N12 C69 C68 117.9(3)
N12 C69 H69 121.0
C68 C69 H69 121.0
N12 C70 C71 110.2(2)
N12 C70 H701 109.6
C71 C70 H701 109.6
N12 C70 H702 109.6
C71 C70 H702 109.6
H701 C70 H702 108.1
C76 C71 C72 119.5(3)
C76 C71 C70 119.8(3)
C72 C71 C70 120.7(3)
C73 C72 C71 120.4(3)
C73 C72 H721 119.8
C71 C72 H721 119.8
C74 C73 C72 118.1(3)
C74 C73 H73 120.9
C72 C73 H73 120.9
F7 C74 C73 118.3(3)
F7 C74 C75 118.1(3)
C73 C74 C75 123.5(3)
C74 C75 C76 117.5(3)
C74 C75 H75 121.3
C76 C75 H75 121.3
C71 C76 C75 120.9(3)
C71 C76 H76 119.6
C75 C76 H76 119.6
N11 C77 C64 117.3(3)
N11 C77 H77 121.3
C64 C77 H77 121.3
N11 C78 C79 111.6(2)
N11 C78 H781 109.3
C79 C78 H781 109.3
N11 C78 H782 109.3
C79 C78 H782 109.3
H781 C78 H782 108.0
C80 C79 C84 119.3(3)
C80 C79 C78 120.4(3)
C84 C79 C78 120.2(3)
C81 C80 C79 120.7(3)
C81 C80 H80 119.7
C79 C80 H80 119.7
C80 C81 C82 117.9(3)
C80 C81 H81 121.1
C82 C81 H81 121.1
C83 C82 F8 118.9(3)
C83 C82 C81 123.1(3)
F8 C82 C81 117.9(3)
C82 C83 C84 118.3(3)
C82 C83 H83 120.8
C84 C83 H83 120.8
C83 C84 C79 120.6(3)
C83 C84 H84 119.7
C79 C84 H84 119.7
H111 O1 H112 106(3)
H211 O2 H212 102(3)
H311 O3 H312 100(3)
H411 O4 H412 95(3)
H511 O5 H512 100(3)
H611 O6 H612 108(3)
H711 O7 H712 92(3)
H811 O8 H812 84(3)
H911 O9 H912 96(3)

loop_
_geom_bond_atom_site_label_1
_geom_bond_atom_site_label_2
_geom_bond_distance
_geom_bond_publ_flag
Ni1 N4 1.984(2) y
Ni1 N1 1.984(2) y
Ni1 N6 2.141(2) y
Ni1 N5 2.151(2) y
Ni1 N2 2.158(2) y
Ni1 N3 2.165(2) y
F1 C11 1.369(4) ?
F2 C19 1.378(4) ?
F3 C32 1.368(4) ?
F4 C40 1.362(3) ?
N1 C1 1.335(4) ?
N1 C5 1.347(4) ?
N2 C6 1.281(4) ?
N2 C7 1.469(4) ?
N3 C14 1.267(4) ?
N3 C15 1.472(4) ?
N4 C22 1.336(4) ?
N4 C26 1.341(4) ?
N5 C27 1.278(4) ?
N5 C28 1.469(3) ?
N6 C35 1.275(4) ?
N6 C36 1.470(4) ?
C1 C2 1.390(4) ?
C1 C6 1.473(4) ?
C2 C3 1.391(5) ?
C2 H2 0.9500 ?
C3 C4 1.394(5) ?
C3 H3 0.9500 ?
C4 C5 1.384(4) ?
C4 H4 0.9500 ?
C5 C14 1.479(4) ?
C6 H6 0.9500 ?
C7 C8 1.511(4) ?
C7 H71 0.9900 ?
C7 H72 0.9900 ?
C8 C13 1.388(4) ?
C8 C9 1.389(4) ?
C9 C10 1.395(4) ?
C9 H9 0.9500 ?
C10 C11 1.372(5) ?
C10 H10 0.9500 ?
C11 C12 1.378(5) ?
C12 C13 1.395(4) ?
C12 H12 0.9500 ?
C13 H13 0.9500 ?
C14 H14 0.9500 ?
C15 C16 1.499(4) ?
C15 H151 0.9900 ?
C15 H152 0.9900 ?
C16 C17 1.387(4) ?
C16 C21 1.389(4) ?
C17 C18 1.415(5) ?
C17 H17 0.9500 ?
C18 C19 1.364(5) ?
C18 H18 0.9500 ?
C19 C20 1.359(5) ?
C20 C21 1.383(4) ?
C20 H20 0.9500 ?
C21 H21 0.9500 ?
C22 C23 1.393(4) ?
C22 C27 1.474(4) ?
C23 C24 1.387(4) ?
C23 H23 0.9500 ?
C24 C25 1.388(4) ?
C24 H24 0.9500 ?
C25 C26 1.387(4) ?
C25 H25 0.9500 ?
C26 C35 1.469(4) ?
C27 H27 0.9500 ?
C28 C29 1.509(4) ?
C28 H281 0.9900 ?
C28 H282 0.9900 ?
C29 C30 1.387(4) ?
C29 C34 1.395(4) ?
C30 C31 1.391(5) ?
C30 H30 0.9500 ?
C31 C32 1.375(6) ?
C31 H31 0.9500 ?
C32 C33 1.364(5) ?
C33 C34 1.389(4) ?
C33 H33 0.9500 ?
C34 H34 0.9500 ?
C35 H35 0.9500 ?
C36 C37 1.516(4) ?
C36 H361 0.9900 ?
C36 H362 0.9900 ?
C37 C42 1.393(4) ?
C37 C38 1.400(4) ?
C38 C39 1.388(4) ?
C38 H38 0.9500 ?
C39 C40 1.373(4) ?
C39 H39 0.9500 ?
C40 C41 1.375(5) ?
C41 C42 1.391(4) ?
C41 H41 0.9500 ?
C42 H42 0.9500 ?
Ni2 N10 1.973(2) y
Ni2 N7 1.981(2) y
Ni2 N11 2.125(2) y
Ni2 N9 2.158(2) y
Ni2 N12 2.161(2) y
Ni2 N8 2.169(2) y
F5 C53 1.369(4) ?
F6 C61 1.373(4) ?
F7 C74 1.367(3) ?
F8 C82 1.366(4) ?
N7 C47 1.333(4) ?
N7 C43 1.339(4) ?
N8 C48 1.280(4) ?
N8 C49 1.474(4) ?
N9 C56 1.277(4) ?
N9 C57 1.469(4) ?
N10 C68 1.340(4) ?
N10 C64 1.342(4) ?
N11 C77 1.278(4) ?
N11 C78 1.469(4) ?
N12 C69 1.276(4) ?
N12 C70 1.471(4) ?
C43 C44 1.388(4) ?
C43 C48 1.469(4) ?
C44 C45 1.393(5) ?
C44 H44 0.9500 ?
C45 C46 1.377(5) ?
C45 H45 0.9500 ?
C46 C47 1.396(4) ?
C46 H46 0.9500 ?
C47 C56 1.470(4) ?
C48 H48 0.9500 ?
C49 C50 1.503(4) ?
C49 H491 0.9900 ?
C49 H492 0.9900 ?
C50 C55 1.390(4) ?
C50 C51 1.393(4) ?
C51 C52 1.387(5) ?
C51 H51 0.9500 ?
C52 C53 1.374(5) ?
C52 H52 0.9500 ?
C53 C54 1.363(5) ?
C54 C55 1.383(5) ?
C54 H54 0.9500 ?
C55 H55 0.9500 ?
C56 H56 0.9500 ?
C57 C58 1.514(5) ?
C57 H571 0.9900 ?
C57 H572 0.9900 ?
C58 C63 1.384(5) ?
C58 C59 1.391(5) ?
C59 C60 1.382(5) ?
C59 H59 0.9500 ?
C60 C61 1.363(6) ?
C60 H60 0.9500 ?
C61 C62 1.364(6) ?
C62 C63 1.405(5) ?
C62 H62 0.9500 ?
C63 H63 0.9500 ?
C64 C65 1.387(4) ?
C64 C77 1.472(4) ?
C65 C66 1.386(5) ?
C65 H65 0.9500 ?
C66 C67 1.387(5) ?
C66 H66 0.9500 ?
C67 C68 1.392(4) ?
C67 H67 0.9500 ?
C68 C69 1.471(4) ?
C69 H69 0.9500 ?
C70 C71 1.513(4) ?
C70 H701 0.9900 ?
C70 H702 0.9900 ?
C71 C76 1.387(4) ?
C71 C72 1.395(4) ?
C72 C73 1.391(4) ?
C72 H721 0.9500 ?
C73 C74 1.370(4) ?
C73 H73 0.9500 ?
C74 C75 1.380(4) ?
C75 C76 1.394(4) ?
C75 H75 0.9500 ?
C76 H76 0.9500 ?
C77 H77 0.9500 ?
C78 C79 1.512(4) ?
C78 H781 0.9900 ?
C78 H782 0.9900 ?
C79 C80 1.388(4) ?
C79 C84 1.390(4) ?
C80 C81 1.384(5) ?
C80 H80 0.9500 ?
C81 C82 1.385(5) ?
C81 H81 0.9500 ?
C82 C83 1.358(5) ?
C83 C84 1.387(5) ?
C83 H83 0.9500 ?
C84 H84 0.9500 ?
O1 H111 0.893(18) ?
O1 H112 0.878(18) ?
O2 H211 0.893(18) ?
O2 H212 0.873(18) ?
O3 H311 0.899(18) ?
O3 H312 0.892(18) ?
O4 H411 0.949(19) ?
O4 H412 0.933(19) ?
O5 H511 0.884(19) ?
O5 H512 0.896(19) ?
O6 H611 0.863(18) ?
O6 H612 0.868(18) ?
O7 H711 0.899(18) ?
O7 H712 0.876(18) ?
O8 H811 0.936(19) ?
O8 H812 0.943(19) ?
O9 H911 0.971(19) ?
O9 H912 0.967(19) ?

loop_
_geom_hbond_atom_site_label_D
_geom_hbond_atom_site_label_H
_geom_hbond_atom_site_label_A
_geom_hbond_site_symmetry_A
_geom_hbond_distance_DH
_geom_hbond_distance_HA
_geom_hbond_distance_DA
_geom_hbond_angle_DHA
C4 H4 O6 . 0.95 2.60 3.505(4) 159.8
C6 H6 F7 2_756 0.95 2.35 3.238(3) 154.7
C18 H18 F4 2_756 0.95 2.45 3.363(4) 161.7
C23 H23 O2 . 0.95 2.56 3.504(4) 171.5
C25 H25 F2 2_656 0.95 2.43 3.303(4) 153.6
C28 H282 Br3 1_655 0.99 2.80 3.784(3) 170.4
C31 H31 O5 1_655 0.95 2.66 3.557(5) 157.4
C36 H362 Br2 2_666 0.99 2.97 3.933(3) 164.0
C39 H39 O3 1_645 0.95 2.44 3.373(4) 165.7
C44 H44 F8 2_657 0.95 2.48 3.341(4) 150.3
C46 H46 Br3 2_656 0.95 2.79 3.708(3) 163.5
C52 H52 O9 2_666 0.95 2.53 3.292(6) 137.7
C60 H60 F8 2_757 0.95 2.55 3.329(4) 138.9
C62 H62 O9 2_766 0.95 2.48 3.365(6) 155.8
C65 H65 Br4 2_766 0.95 2.91 3.653(3) 136.3
C67 H67 O2 2_666 0.95 2.58 3.503(4) 164.5
C69 H69 Br1 2_666 0.95 3.07 3.750(3) 130.3
C73 H73 F1 2_656 0.95 2.60 3.312(4) 131.6
C81 H81 F5 2_667 0.95 2.50 3.436(4) 169.1
C83 H83 O1 1_546 0.95 2.52 3.263(4) 134.9
O1 H111 Br4 2_765 0.893(18) 2.573(19) 3.449(3) 167(3)
O1 H112 Br4 . 0.878(18) 2.61(2) 3.476(3) 170(3)
O2 H211 Br3 . 0.893(18) 2.50(2) 3.384(3) 168(3)
O2 H212 Br1 . 0.873(18) 2.444(18) 3.317(2) 178(3)
O3 H311 Br2 . 0.899(18) 2.387(19) 3.274(2) 169(3)
O3 H312 Br1 . 0.892(18) 2.44(2) 3.307(2) 164(3)
O4 H411 O5 . 0.949(19) 2.12(2) 3.033(5) 161(4)
O4 H412 Br1 . 0.933(19) 2.317(19) 3.250(3) 178(4)
O5 H511 O3 . 0.884(19) 1.93(2) 2.809(4) 172(5)
O5 H512 O7 1_455 0.896(19) 2.11(3) 2.906(4) 147(4)
O6 H611 Br2 2_666 0.863(18) 2.57(2) 3.407(2) 165(3)
O6 H612 Br2 1_655 0.868(18) 2.442(19) 3.306(3) 173(4)
O7 H711 O6 . 0.899(18) 2.033(19) 2.925(4) 171(4)
O8 H811 O9 . 0.936(19) 2.45(3) 3.358(6) 163(4)
O8 H812 Br4 . 0.943(19) 2.71(3) 3.579(3) 154(4)

loop_
_geom_torsion_atom_site_label_1
_geom_torsion_atom_site_label_2
_geom_torsion_atom_site_label_3
_geom_torsion_atom_site_label_4
_geom_torsion
C5 N1 C1 C2 -0.5(4)
Ni1 N1 C1 C2 -177.8(2)
C5 N1 C1 C6 175.8(2)
Ni1 N1 C1 C6 -1.5(3)
N1 C1 C2 C3 0.9(4)
C6 C1 C2 C3 -174.9(3)
C1 C2 C3 C4 -0.4(4)
C2 C3 C4 C5 -0.4(4)
C1 N1 C5 C4 -0.4(4)
Ni1 N1 C5 C4 177.0(2)
C1 N1 C5 C14 178.4(2)
Ni1 N1 C5 C14 -4.3(3)
C3 C4 C5 N1 0.8(4)
C3 C4 C5 C14 -177.7(3)
C7 N2 C6 C1 -173.0(2)
Ni1 N2 C6 C1 1.1(3)
N1 C1 C6 N2 0.1(4)
C2 C1 C6 N2 176.2(3)
C6 N2 C7 C8 -128.3(3)
Ni1 N2 C7 C8 58.7(3)
N2 C7 C8 C13 51.3(4)
N2 C7 C8 C9 -130.6(3)
C13 C8 C9 C10 0.4(4)
C7 C8 C9 C10 -177.7(3)
C8 C9 C10 C11 -2.2(5)
C9 C10 C11 F1 -178.4(3)
C9 C10 C11 C12 2.5(5)
F1 C11 C12 C13 179.8(3)
C10 C11 C12 C13 -1.0(5)
C9 C8 C13 C12 1.1(4)
C7 C8 C13 C12 179.2(3)
C11 C12 C13 C8 -0.8(5)
C15 N3 C14 C5 -175.9(2)
Ni1 N3 C14 C5 1.4(3)
N1 C5 C14 N3 1.7(4)
C4 C5 C14 N3 -179.7(3)
C14 N3 C15 C16 -131.9(3)
Ni1 N3 C15 C16 51.4(4)
N3 C15 C16 C17 61.3(4)
N3 C15 C16 C21 -120.1(3)
C21 C16 C17 C18 0.1(5)
C15 C16 C17 C18 178.7(3)
C16 C17 C18 C19 0.2(5)
C17 C18 C19 C20 -1.2(6)
C17 C18 C19 F2 178.0(3)
C18 C19 C20 C21 1.8(5)
F2 C19 C20 C21 -177.3(3)
C19 C20 C21 C16 -1.5(5)
C17 C16 C21 C20 0.6(5)
C15 C16 C21 C20 -178.1(3)
C26 N4 C22 C23 1.0(4)
Ni1 N4 C22 C23 178.4(2)
C26 N4 C22 C27 -177.5(2)
Ni1 N4 C22 C27 -0.1(3)
N4 C22 C23 C24 -0.6(4)
C27 C22 C23 C24 177.7(3)
C22 C23 C24 C25 -0.2(4)
C23 C24 C25 C26 0.7(4)
C22 N4 C26 C25 -0.5(4)
Ni1 N4 C26 C25 -177.9(2)
C22 N4 C26 C35 179.2(2)
Ni1 N4 C26 C35 1.8(3)
C24 C25 C26 N4 -0.4(4)
C24 C25 C26 C35 -180.0(3)
C28 N5 C27 C22 179.5(2)
Ni1 N5 C27 C22 1.9(3)
N4 C22 C27 N5 -1.3(4)
C23 C22 C27 N5 -179.7(3)
C27 N5 C28 C29 115.7(3)
Ni1 N5 C28 C29 -67.1(3)
N5 C28 C29 C30 116.8(3)
N5 C28 C29 C34 -60.3(3)
C34 C29 C30 C31 0.3(5)
C28 C29 C30 C31 -176.8(3)
C29 C30 C31 C32 0.2(5)
C30 C31 C32 C33 -0.9(6)
C30 C31 C32 F3 179.6(3)
F3 C32 C33 C34 -179.5(3)
C31 C32 C33 C34 1.1(5)
C32 C33 C34 C29 -0.6(5)
C30 C29 C34 C33 -0.1(4)
C28 C29 C34 C33 177.0(3)
C36 N6 C35 C26 179.4(2)
Ni1 N6 C35 C26 0.3(3)
N4 C26 C35 N6 -1.3(4)
C25 C26 C35 N6 178.3(3)
C35 N6 C36 C37 106.9(3)
Ni1 N6 C36 C37 -74.2(3)
N6 C36 C37 C42 129.2(3)
N6 C36 C37 C38 -53.9(3)
C42 C37 C38 C39 -2.0(4)
C36 C37 C38 C39 -178.9(2)
C37 C38 C39 C40 1.2(4)
C38 C39 C40 F4 179.6(2)
C38 C39 C40 C41 0.6(4)
F4 C40 C41 C42 179.4(3)
C39 C40 C41 C42 -1.6(5)
C40 C41 C42 C37 0.8(4)
C38 C37 C42 C41 0.9(4)
C36 C37 C42 C41 177.9(3)
C47 N7 C43 C44 -1.9(4)
Ni2 N7 C43 C44 177.0(2)
C47 N7 C43 C48 176.1(3)
Ni2 N7 C43 C48 -4.9(3)
N7 C43 C44 C45 2.5(4)
C48 C43 C44 C45 -175.3(3)
C43 C44 C45 C46 -0.3(5)
C44 C45 C46 C47 -2.3(5)
C43 N7 C47 C46 -0.8(4)
Ni2 N7 C47 C46 -179.8(2)
C43 N7 C47 C56 176.4(3)
Ni2 N7 C47 C56 -2.6(3)
C45 C46 C47 N7 2.9(5)
C45 C46 C47 C56 -173.9(3)
C49 N8 C48 C43 -172.5(2)
Ni2 N8 C48 C43 2.7(3)
N7 C43 C48 N8 1.1(4)
C44 C43 C48 N8 179.0(3)
C48 N8 C49 C50 -129.7(3)
Ni2 N8 C49 C50 56.0(3)
N8 C49 C50 C55 -112.5(3)
N8 C49 C50 C51 69.2(4)
C55 C50 C51 C52 1.1(5)
C49 C50 C51 C52 179.5(3)
C50 C51 C52 C53 -0.7(5)
C51 C52 C53 C54 -0.3(5)
C51 C52 C53 F5 -179.9(3)
F5 C53 C54 C55 -179.5(3)
C52 C53 C54 C55 0.9(5)
C53 C54 C55 C50 -0.5(5)
C51 C50 C55 C54 -0.5(5)
C49 C50 C55 C54 -178.9(3)
C57 N9 C56 C47 -173.5(3)
Ni2 N9 C56 C47 4.1(3)
N7 C47 C56 N9 -1.3(4)
C46 C47 C56 N9 175.7(3)
C56 N9 C57 C58 -114.9(3)
Ni2 N9 C57 C58 67.9(3)
N9 C57 C58 C63 -132.6(3)
N9 C57 C58 C59 50.2(4)
C63 C58 C59 C60 -0.2(5)
C57 C58 C59 C60 177.0(3)
C58 C59 C60 C61 -0.7(5)
C59 C60 C61 C62 0.8(6)
C59 C60 C61 F6 -178.2(3)
C60 C61 C62 C63 0.0(6)
F6 C61 C62 C63 179.0(3)
C59 C58 C63 C62 1.0(5)
C57 C58 C63 C62 -176.2(3)
C61 C62 C63 C58 -1.0(6)
C68 N10 C64 C65 1.1(4)
Ni2 N10 C64 C65 177.0(2)
C68 N10 C64 C77 -176.7(2)
Ni2 N10 C64 C77 -0.8(3)
N10 C64 C65 C66 -1.2(4)
C77 C64 C65 C66 176.2(3)
C64 C65 C66 C67 0.3(5)
C65 C66 C67 C68 0.6(5)
C64 N10 C68 C67 -0.1(4)
Ni2 N10 C68 C67 -176.0(2)
C64 N10 C68 C69 179.6(2)
Ni2 N10 C68 C69 3.8(3)
C66 C67 C68 N10 -0.7(4)
C66 C67 C68 C69 179.6(3)
C70 N12 C69 C68 177.8(2)
Ni2 N12 C69 C68 -0.9(3)
N10 C68 C69 N12 -1.7(4)
C67 C68 C69 N12 178.1(3)
C69 N12 C70 C71 123.2(3)
Ni2 N12 C70 C71 -58.3(3)
N12 C70 C71 C76 -59.2(3)
N12 C70 C71 C72 121.5(3)
C76 C71 C72 C73 1.8(4)
C70 C71 C72 C73 -178.9(3)
C71 C72 C73 C74 -1.0(4)
C72 C73 C74 F7 179.6(3)
C72 C73 C74 C75 0.0(5)
F7 C74 C75 C76 -179.4(2)
C73 C74 C75 C76 0.2(4)
C72 C71 C76 C75 -1.6(4)
C70 C71 C76 C75 179.0(3)
C74 C75 C76 C71 0.6(4)
C78 N11 C77 C64 173.7(2)
Ni2 N11 C77 C64 -0.2(3)
N10 C64 C77 N11 0.7(4)
C65 C64 C77 N11 -177.0(3)
C77 N11 C78 C79 128.7(3)
Ni2 N11 C78 C79 -58.3(3)
N11 C78 C79 C80 -55.9(4)
N11 C78 C79 C84 125.7(3)
C84 C79 C80 C81 -3.0(5)
C78 C79 C80 C81 178.6(3)
C79 C80 C81 C82 1.4(5)
C80 C81 C82 C83 1.2(5)
C80 C81 C82 F8 -178.4(3)
F8 C82 C83 C84 177.6(3)
C81 C82 C83 C84 -2.0(5)
C82 C83 C84 C79 0.3(5)
C80 C79 C84 C83 2.1(5)
C78 C79 C84 C83 -179.5(3)

_cod_database_fobs_code 2241351
